data_4072324
loop_
_publ_author_name
'Ogasawara, Masamichi'
'Watanabe, Susumu'
'Nakajima, Kiyohiko'
'Takahashi, Tamotsu'

_publ_section_title
;
 Preparation of [4]- and [5]Ferrocenophanes by Ruthenium-Catalyzed
 Ring-Closing Ene&#x2212;Yne Metathesis
;
_journal_issue 24
_journal_name_full Organometallics
_journal_page_first 6565
_journal_paper_doi 10.1021/om8007663
_journal_volume 27
_journal_year 2008
_chemical_formula_moiety 'C17 H18 Fe '
_chemical_formula_sum 'C17 H18 Fe'
_chemical_formula_weight 278.16
_chemical_name_systematic
; 
 ? 
;
_space_group_IT_number 14
_symmetry_cell_setting monoclinic
_symmetry_Int_Tables_number 14
_symmetry_space_group_name_Hall '-P 2yn'
_symmetry_space_group_name_H-M 'P 1 21/n 1'
_atom_sites_solution_hydrogens geom
_atom_sites_solution_primary direct
_atom_sites_solution_secondary difmap
_audit_creation_method SHELXL-97
_cell_angle_alpha 90.00
_cell_angle_beta 92.0720(10)
_cell_angle_gamma 90.00
_cell_formula_units_Z 4
_cell_length_a 5.8485(2)
_cell_length_b 17.0481(5)
_cell_length_c 12.9870(4)
_cell_measurement_reflns_used 11998
_cell_measurement_temperature 298(2)
_cell_measurement_theta_max 27.5
_cell_measurement_theta_min 3.1
_cell_volume 1294.03(7)
_computing_cell_refinement PROCESS-AUTO
_computing_data_collection PROCESS-AUTO
_computing_data_reduction CrystalStructure
_computing_publication_material 'CrystalStructure 3.8'
_computing_structure_refinement 'SHELXL-97 (Sheldrick, 1997)'
_computing_structure_solution 'SHELXS-97 (Sheldrick, 1990)'
_diffrn_ambient_temperature 298(2)
_diffrn_detector_area_resol_mean 6.85
_diffrn_measured_fraction_theta_full 0.998
_diffrn_measured_fraction_theta_max 0.998
_diffrn_measurement_device_type 'Rigaku SCXmini'
_diffrn_measurement_method \w
_diffrn_radiation_monochromator graphite
_diffrn_radiation_source 'fine-focus sealed tube'
_diffrn_radiation_type MoK\a
_diffrn_radiation_wavelength 0.71075
_diffrn_reflns_av_R_equivalents 0.0393
_diffrn_reflns_av_sigmaI/netI 0.0312
_diffrn_reflns_limit_h_max 7
_diffrn_reflns_limit_h_min -7
_diffrn_reflns_limit_k_max 22
_diffrn_reflns_limit_k_min -22
_diffrn_reflns_limit_l_max 16
_diffrn_reflns_limit_l_min -16
_diffrn_reflns_number 13379
_diffrn_reflns_theta_full 27.48
_diffrn_reflns_theta_max 27.48
_diffrn_reflns_theta_min 3.14
_exptl_absorpt_coefficient_mu 1.143
_exptl_absorpt_correction_T_max 0.8943
_exptl_absorpt_correction_T_min 0.7256
_exptl_absorpt_correction_type numerical
_exptl_absorpt_process_details
; 
    Higashi, T. (1999). Program for Absorption Correction.
    Rigaku Corporation, Tokyo, Japan.
;
_exptl_crystal_colour Yellow
_exptl_crystal_density_diffrn 1.428
_exptl_crystal_density_method 'not measured'
_exptl_crystal_description Prism
_exptl_crystal_F_000 584
_exptl_crystal_size_max 0.30
_exptl_crystal_size_mid 0.18
_exptl_crystal_size_min 0.10
_refine_diff_density_max 0.242
_refine_diff_density_min -0.250
_refine_diff_density_rms 0.050
_refine_ls_extinction_method none
_refine_ls_goodness_of_fit_ref 1.107
_refine_ls_hydrogen_treatment mixed
_refine_ls_matrix_type full
_refine_ls_number_parameters 236
_refine_ls_number_reflns 2962
_refine_ls_number_restraints 0
_refine_ls_restrained_S_all 1.107
_refine_ls_R_factor_all 0.0541
_refine_ls_R_factor_gt 0.0385
_refine_ls_shift/su_max 0.000
_refine_ls_shift/su_mean 0.000
_refine_ls_structure_factor_coef Fsqd
_refine_ls_weighting_details 'calc w=1/[\s^2^(Fo^2^)+(0.0335P)^2^+0.3714P] where P=(Fo^2^+2Fc^2^)/3'
_refine_ls_weighting_scheme calc
_refine_ls_wR_factor_gt 0.0770
_refine_ls_wR_factor_ref 0.0825
_reflns_number_gt 2419
_reflns_number_total 2962
_reflns_threshold_expression >2sigma(I)
_cod_data_source_file om8007663_si_002.cif
_cod_data_source_block complex-2a
_cod_database_code 4072324

loop_
_symmetry_equiv_pos_as_xyz
'x, y, z'
'-x+1/2, y+1/2, -z+1/2'
'-x, -y, -z'
'x-1/2, -y-1/2, z-1/2'

loop_
_atom_site_label
_atom_site_type_symbol
_atom_site_fract_x
_atom_site_fract_y
_atom_site_fract_z
_atom_site_U_iso_or_equiv
_atom_site_adp_type
_atom_site_occupancy
_atom_site_symmetry_multiplicity
_atom_site_calc_flag
Fe1 Fe 0.16681(5) 0.644430(18) 0.92970(2) 0.03357(11) Uani 1 1 d
C1 C 0.2235(4) 0.81302(14) 1.02631(17) 0.0382(5) Uani 1 1 d
C2 C 0.1070(4) 0.85363(12) 0.93427(16) 0.0369(5) Uani 1 1 d
C3 C 0.1870(4) 0.84270(14) 0.83937(18) 0.0432(5) Uani 1 1 d
C4 C 0.3764(5) 0.78805(15) 0.8127(2) 0.0474(6) Uani 1 1 d
C5 C -0.0977(4) 0.90260(13) 0.95089(17) 0.0402(5) Uani 1 1 d
C6 C -0.2006(5) 0.90482(17) 1.0404(2) 0.0509(6) Uani 1 1 d
C7 C -0.1961(6) 0.95000(18) 0.8619(2) 0.0555(7) Uani 1 1 d
C8 C 0.1523(3) 0.72908(12) 1.04018(14) 0.0325(4) Uani 1 1 d
C9 C -0.0698(4) 0.69670(13) 1.01895(16) 0.0356(5) Uani 1 1 d
C10 C -0.0603(5) 0.61492(15) 1.03970(17) 0.0452(6) Uani 1 1 d
C11 C 0.1641(5) 0.59604(15) 1.07431(17) 0.0475(6) Uani 1 1 d
C12 C 0.2952(4) 0.66629(15) 1.07497(16) 0.0406(5) Uani 1 1 d
C13 C 0.3010(4) 0.70333(13) 0.80892(15) 0.0384(5) Uani 1 1 d
C14 C 0.0781(4) 0.67485(16) 0.78163(16) 0.0427(5) Uani 1 1 d
C15 C 0.0796(5) 0.59193(16) 0.79219(17) 0.0503(6) Uani 1 1 d
C16 C 0.3011(5) 0.56831(16) 0.82525(19) 0.0525(6) Uani 1 1 d
C17 C 0.4386(4) 0.63682(15) 0.83559(18) 0.0462(6) Uani 1 1 d
H1 H 0.188(4) 0.8420(13) 1.0857(18) 0.043(6) Uiso 1 1 d
H2 H 0.387(4) 0.8111(13) 1.0201(16) 0.040(6) Uiso 1 1 d
H3 H 0.114(5) 0.8684(14) 0.782(2) 0.061(8) Uiso 1 1 d
H4 H 0.437(4) 0.8006(14) 0.746(2) 0.053(7) Uiso 1 1 d
H5 H 0.503(4) 0.7906(13) 0.8626(17) 0.041(6) Uiso 1 1 d
H6 H -0.146(5) 0.8809(17) 1.099(2) 0.063(8) Uiso 1 1 d
H7 H -0.330(5) 0.9388(17) 1.049(2) 0.074(9) Uiso 1 1 d
H8 H -0.234(5) 0.9165(18) 0.806(2) 0.072(9) Uiso 1 1 d
H9 H -0.077(5) 0.9840(17) 0.836(2) 0.067(8) Uiso 1 1 d
H10 H -0.325(5) 0.9809(19) 0.883(2) 0.079(10) Uiso 1 1 d
H11 H -0.203(4) 0.7251(13) 0.9909(16) 0.037(6) Uiso 1 1 d
H12 H -0.186(4) 0.5812(15) 1.0304(18) 0.052(7) Uiso 1 1 d
H13 H 0.220(4) 0.5491(16) 1.0917(19) 0.061(8) Uiso 1 1 d
H14 H 0.445(4) 0.6702(13) 1.0920(18) 0.043(7) Uiso 1 1 d
H15 H -0.062(4) 0.7092(14) 0.7587(17) 0.046(6) Uiso 1 1 d
H16 H -0.044(4) 0.5612(15) 0.7785(18) 0.056(7) Uiso 1 1 d
H17 H 0.350(4) 0.5170(14) 0.8418(17) 0.040(6) Uiso 1 1 d
H18 H 0.594(4) 0.6404(13) 0.8576(17) 0.043(6) Uiso 1 1 d

loop_
_atom_site_aniso_label
_atom_site_aniso_U_11
_atom_site_aniso_U_22
_atom_site_aniso_U_33
_atom_site_aniso_U_23
_atom_site_aniso_U_13
_atom_site_aniso_U_12
Fe1 0.03802(18) 0.03893(18) 0.02404(16) -0.00244(13) 0.00512(11) -0.00299(14)
C1 0.0417(13) 0.0433(13) 0.0294(11) -0.0034(10) -0.0019(9) -0.0097(10)
C2 0.0455(12) 0.0341(11) 0.0308(11) 0.0014(9) -0.0013(9) -0.0123(10)
C3 0.0554(14) 0.0415(13) 0.0329(12) 0.0062(10) 0.0037(10) -0.0091(11)
C4 0.0495(14) 0.0575(16) 0.0361(13) 0.0031(11) 0.0141(11) -0.0120(12)
C5 0.0510(14) 0.0320(11) 0.0375(12) 0.0016(9) -0.0002(10) -0.0091(10)
C6 0.0588(17) 0.0465(15) 0.0478(15) 0.0001(12) 0.0074(13) 0.0021(13)
C7 0.0666(19) 0.0483(16) 0.0514(16) 0.0079(13) -0.0033(14) 0.0040(15)
C8 0.0386(11) 0.0398(11) 0.0194(9) -0.0005(8) 0.0032(8) -0.0026(9)
C9 0.0363(12) 0.0417(12) 0.0295(10) -0.0023(9) 0.0077(9) -0.0032(10)
C10 0.0555(15) 0.0455(13) 0.0355(12) -0.0038(10) 0.0160(11) -0.0141(12)
C11 0.0712(18) 0.0403(14) 0.0315(12) 0.0055(10) 0.0090(11) 0.0085(13)
C12 0.0414(14) 0.0537(14) 0.0265(11) 0.0018(9) -0.0032(10) 0.0054(11)
C13 0.0414(12) 0.0504(13) 0.0238(10) -0.0023(9) 0.0082(9) -0.0030(10)
C14 0.0429(13) 0.0614(15) 0.0238(10) -0.0037(10) 0.0023(9) -0.0061(12)
C15 0.0582(16) 0.0606(17) 0.0324(12) -0.0144(11) 0.0081(11) -0.0188(14)
C16 0.0691(18) 0.0494(15) 0.0401(13) -0.0100(12) 0.0174(12) 0.0027(14)
C17 0.0404(13) 0.0626(16) 0.0361(12) -0.0060(11) 0.0102(10) 0.0021(12)

loop_
_atom_type_symbol
_atom_type_description
_atom_type_scat_dispersion_real
_atom_type_scat_dispersion_imag
_atom_type_scat_source
C C 0.0033 0.0016 'International Tables Vol C Tables 4.2.6.8 and 6.1.1.4'
H H 0.0000 0.0000 'International Tables Vol C Tables 4.2.6.8 and 6.1.1.4'
Fe Fe 0.3463 0.8444 'International Tables Vol C Tables 4.2.6.8 and 6.1.1.4'

loop_
_geom_angle_atom_site_label_1
_geom_angle_atom_site_label_2
_geom_angle_atom_site_label_3
_geom_angle
C8 Fe1 C12 40.80(9)
C8 Fe1 C14 117.88(9)
C12 Fe1 C14 153.88(10)
C8 Fe1 C9 41.00(8)
C12 Fe1 C9 68.25(9)
C14 Fe1 C9 105.64(10)
C8 Fe1 C13 102.67(8)
C12 Fe1 C13 118.79(9)
C14 Fe1 C13 40.81(9)
C9 Fe1 C13 120.56(9)
C8 Fe1 C17 121.25(9)
C12 Fe1 C17 107.24(10)
C14 Fe1 C17 68.24(10)
C9 Fe1 C17 157.65(10)
C13 Fe1 C17 40.84(9)
C8 Fe1 C15 155.31(10)
C12 Fe1 C15 163.61(11)
C14 Fe1 C15 40.68(11)
C9 Fe1 C15 122.27(10)
C13 Fe1 C15 68.61(9)
C17 Fe1 C15 67.97(10)
C8 Fe1 C10 68.81(9)
C12 Fe1 C10 68.04(10)
C14 Fe1 C10 124.79(10)
C9 Fe1 C10 40.65(9)
C13 Fe1 C10 158.91(10)
C17 Fe1 C10 159.95(11)
C15 Fe1 C10 110.73(10)
C8 Fe1 C11 68.81(9)
C12 Fe1 C11 40.67(10)
C14 Fe1 C11 162.68(11)
C9 Fe1 C11 68.17(10)
C13 Fe1 C11 156.38(10)
C17 Fe1 C11 123.62(11)
C15 Fe1 C11 127.82(11)
C10 Fe1 C11 40.20(10)
C8 Fe1 C16 159.83(10)
C12 Fe1 C16 126.14(11)
C14 Fe1 C16 68.18(11)
C9 Fe1 C16 159.06(10)
C13 Fe1 C16 68.70(10)
C17 Fe1 C16 40.60(10)
C15 Fe1 C16 40.19(11)
C10 Fe1 C16 125.35(10)
C11 Fe1 C16 111.49(11)
C8 C1 C2 114.16(17)
C8 C1 H1 109.2(14)
C2 C1 H1 107.3(14)
C8 C1 H2 105.0(13)
C2 C1 H2 111.5(13)
H1 C1 H2 110(2)
C3 C2 C5 121.4(2)
C3 C2 C1 119.7(2)
C5 C2 C1 118.91(19)
C2 C3 C4 125.6(2)
C2 C3 H3 119.4(17)
C4 C3 H3 114.9(16)
C3 C4 C13 112.6(2)
C3 C4 H4 111.5(15)
C13 C4 H4 107.4(15)
C3 C4 H5 111.7(13)
C13 C4 H5 106.3(14)
H4 C4 H5 106.9(19)
C6 C5 C2 122.5(2)
C6 C5 C7 118.9(3)
C2 C5 C7 118.6(2)
C5 C6 H6 124.0(18)
C5 C6 H7 120.0(17)
H6 C6 H7 115(2)
C5 C7 H8 109.6(17)
C5 C7 H9 109.0(16)
H8 C7 H9 104(2)
C5 C7 H10 110.6(18)
H8 C7 H10 113(2)
H9 C7 H10 110(2)
C12 C8 C9 106.9(2)
C12 C8 C1 126.4(2)
C9 C8 C1 126.8(2)
C12 C8 Fe1 69.62(12)
C9 C8 Fe1 69.60(12)
C1 C8 Fe1 124.80(14)
C10 C9 C8 108.3(2)
C10 C9 Fe1 69.92(13)
C8 C9 Fe1 69.40(12)
C10 C9 H11 125.7(13)
C8 C9 H11 126.0(13)
Fe1 C9 H11 123.5(12)
C11 C10 C9 108.3(2)
C11 C10 Fe1 70.04(14)
C9 C10 Fe1 69.43(12)
C11 C10 H12 128.2(15)
C9 C10 H12 123.5(16)
Fe1 C10 H12 125.9(15)
C10 C11 C12 107.8(2)
C10 C11 Fe1 69.76(13)
C12 C11 Fe1 69.20(13)
C10 C11 H13 127.9(18)
C12 C11 H13 124.3(18)
Fe1 C11 H13 125.4(17)
C8 C12 C11 108.8(2)
C8 C12 Fe1 69.58(11)
C11 C12 Fe1 70.13(13)
C8 C12 H14 125.4(15)
C11 C12 H14 125.8(15)
Fe1 C12 H14 124.4(15)
C14 C13 C17 107.0(2)
C14 C13 C4 126.7(2)
C17 C13 C4 126.2(2)
C14 C13 Fe1 69.51(12)
C17 C13 Fe1 69.62(13)
C4 C13 Fe1 124.40(15)
C15 C14 C13 108.2(2)
C15 C14 Fe1 69.85(14)
C13 C14 Fe1 69.68(12)
C15 C14 H15 126.1(13)
C13 C14 H15 125.7(13)
Fe1 C14 H15 125.6(13)
C16 C15 C14 108.4(2)
C16 C15 Fe1 70.21(14)
C14 C15 Fe1 69.47(13)
C16 C15 H16 127.8(17)
C14 C15 H16 123.7(17)
Fe1 C15 H16 126.7(16)
C15 C16 C17 107.7(2)
C15 C16 Fe1 69.60(14)
C17 C16 Fe1 69.33(13)
C15 C16 H17 127.2(14)
C17 C16 H17 124.9(14)
Fe1 C16 H17 123.8(14)
C16 C17 C13 108.5(2)
C16 C17 Fe1 70.06(14)
C13 C17 Fe1 69.54(12)
C16 C17 H18 128.1(14)
C13 C17 H18 123.4(14)
Fe1 C17 H18 125.1(14)

loop_
_geom_bond_atom_site_label_1
_geom_bond_atom_site_label_2
_geom_bond_distance
Fe1 C8 2.039(2)
Fe1 C12 2.040(2)
Fe1 C14 2.041(2)
Fe1 C9 2.042(2)
Fe1 C13 2.043(2)
Fe1 C17 2.044(2)
Fe1 C15 2.046(2)
Fe1 C10 2.048(2)
Fe1 C11 2.052(2)
Fe1 C16 2.054(2)
C1 C8 1.503(3)
C1 C2 1.521(3)
C1 H1 0.95(2)
C1 H2 0.96(2)
C2 C3 1.347(3)
C2 C5 1.481(3)
C3 C4 1.498(4)
C3 H3 0.95(3)
C4 C13 1.510(3)
C4 H4 0.97(3)
C4 H5 0.97(2)
C5 C6 1.329(3)
C5 C7 1.507(3)
C6 H6 0.91(3)
C6 H7 0.96(3)
C7 H8 0.94(3)
C7 H9 0.98(3)
C7 H10 0.97(3)
C8 C12 1.422(3)
C8 C9 1.429(3)
C9 C10 1.421(3)
C9 H11 0.98(2)
C10 C11 1.409(4)
C10 H12 0.94(3)
C11 C12 1.422(4)
C11 H13 0.89(3)
C12 H14 0.90(3)
C13 C14 1.424(3)
C13 C17 1.426(3)
C14 C15 1.420(4)
C14 H15 1.04(2)
C15 C16 1.408(4)
C15 H16 0.90(3)
C16 C17 1.422(4)
C16 H17 0.94(2)
C17 H18 0.95(2)

loop_
_geom_torsion_atom_site_label_1
_geom_torsion_atom_site_label_2
_geom_torsion_atom_site_label_3
_geom_torsion_atom_site_label_4
_geom_torsion
C8 C1 C2 C3 -81.4(3)
C8 C1 C2 C5 96.6(2)
C5 C2 C3 C4 -173.3(2)
C1 C2 C3 C4 4.8(3)
C2 C3 C4 C13 76.7(3)
C3 C2 C5 C6 169.5(2)
C1 C2 C5 C6 -8.6(3)
C3 C2 C5 C7 -8.9(3)
C1 C2 C5 C7 173.1(2)
C2 C1 C8 C12 143.6(2)
C2 C1 C8 C9 -35.0(3)
C2 C1 C8 Fe1 54.4(3)
C14 Fe1 C8 C12 -160.32(13)
C9 Fe1 C8 C12 117.94(18)
C13 Fe1 C8 C12 -119.67(14)
C17 Fe1 C8 C12 -80.08(16)
C15 Fe1 C8 C12 174.3(2)
C10 Fe1 C8 C12 80.52(15)
C11 Fe1 C8 C12 37.26(14)
C16 Fe1 C8 C12 -57.6(3)
C12 Fe1 C8 C9 -117.94(18)
C14 Fe1 C8 C9 81.74(14)
C13 Fe1 C8 C9 122.39(13)
C17 Fe1 C8 C9 161.98(13)
C15 Fe1 C8 C9 56.3(3)
C10 Fe1 C8 C9 -37.42(13)
C11 Fe1 C8 C9 -80.67(14)
C16 Fe1 C8 C9 -175.5(3)
C12 Fe1 C8 C1 120.8(2)
C14 Fe1 C8 C1 -39.5(2)
C9 Fe1 C8 C1 -121.3(2)
C13 Fe1 C8 C1 1.1(2)
C17 Fe1 C8 C1 40.7(2)
C15 Fe1 C8 C1 -64.9(3)
C10 Fe1 C8 C1 -158.7(2)
C11 Fe1 C8 C1 158.0(2)
C16 Fe1 C8 C1 63.2(4)
C12 C8 C9 C10 -0.6(2)
C1 C8 C9 C10 178.15(19)
Fe1 C8 C9 C10 59.32(14)
C12 C8 C9 Fe1 -59.93(14)
C1 C8 C9 Fe1 118.8(2)
C8 Fe1 C9 C10 -119.59(19)
C12 Fe1 C9 C10 -81.17(15)
C14 Fe1 C9 C10 125.69(15)
C13 Fe1 C9 C10 167.32(14)
C17 Fe1 C9 C10 -163.6(2)
C15 Fe1 C9 C10 84.68(17)
C11 Fe1 C9 C10 -37.21(15)
C16 Fe1 C9 C10 56.1(3)
C12 Fe1 C9 C8 38.43(13)
C14 Fe1 C9 C8 -114.72(13)
C13 Fe1 C9 C8 -73.08(15)
C17 Fe1 C9 C8 -44.1(3)
C15 Fe1 C9 C8 -155.73(13)
C10 Fe1 C9 C8 119.59(19)
C11 Fe1 C9 C8 82.38(14)
C16 Fe1 C9 C8 175.7(3)
C8 C9 C10 C11 0.5(2)
Fe1 C9 C10 C11 59.45(16)
C8 C9 C10 Fe1 -58.99(14)
C8 Fe1 C10 C11 -81.85(15)
C12 Fe1 C10 C11 -37.83(15)
C14 Fe1 C10 C11 168.19(15)
C9 Fe1 C10 C11 -119.6(2)
C13 Fe1 C10 C11 -151.3(2)
C17 Fe1 C10 C11 42.2(3)
C15 Fe1 C10 C11 124.61(16)
C16 Fe1 C10 C11 81.74(18)
C8 Fe1 C10 C9 37.72(13)
C12 Fe1 C10 C9 81.75(15)
C14 Fe1 C10 C9 -72.24(17)
C13 Fe1 C10 C9 -31.7(3)
C17 Fe1 C10 C9 161.8(3)
C15 Fe1 C10 C9 -115.82(15)
C11 Fe1 C10 C9 119.6(2)
C16 Fe1 C10 C9 -158.68(15)
C9 C10 C11 C12 -0.1(3)
Fe1 C10 C11 C12 58.96(15)
C9 C10 C11 Fe1 -59.07(15)
C8 Fe1 C11 C10 81.84(15)
C12 Fe1 C11 C10 119.2(2)
C14 Fe1 C11 C10 -34.4(4)
C9 Fe1 C11 C10 37.62(14)
C13 Fe1 C11 C10 154.4(2)
C17 Fe1 C11 C10 -163.93(14)
C15 Fe1 C11 C10 -77.03(18)
C16 Fe1 C11 C10 -119.83(15)
C8 Fe1 C11 C12 -37.38(14)
C14 Fe1 C11 C12 -153.6(3)
C9 Fe1 C11 C12 -81.60(15)
C13 Fe1 C11 C12 35.2(3)
C17 Fe1 C11 C12 76.85(17)
C15 Fe1 C11 C12 163.75(15)
C10 Fe1 C11 C12 -119.2(2)
C16 Fe1 C11 C12 120.95(15)
C9 C8 C12 C11 0.6(2)
C1 C8 C12 C11 -178.22(19)
Fe1 C8 C12 C11 -59.37(15)
C9 C8 C12 Fe1 59.92(13)
C1 C8 C12 Fe1 -118.9(2)
C10 C11 C12 C8 -0.3(2)
Fe1 C11 C12 C8 59.03(14)
C10 C11 C12 Fe1 -59.31(16)
C14 Fe1 C12 C8 42.5(3)
C9 Fe1 C12 C8 -38.61(13)
C13 Fe1 C12 C8 75.31(15)
C17 Fe1 C12 C8 118.14(14)
C15 Fe1 C12 C8 -171.5(3)
C10 Fe1 C12 C8 -82.57(14)
C11 Fe1 C12 C8 -120.0(2)
C16 Fe1 C12 C8 158.88(14)
C8 Fe1 C12 C11 120.0(2)
C14 Fe1 C12 C11 162.5(2)
C9 Fe1 C12 C11 81.36(15)
C13 Fe1 C12 C11 -164.72(14)
C17 Fe1 C12 C11 -121.88(16)
C15 Fe1 C12 C11 -51.5(4)
C10 Fe1 C12 C11 37.41(15)
C16 Fe1 C12 C11 -81.14(18)
C3 C4 C13 C14 30.4(3)
C3 C4 C13 C17 -147.3(2)
C3 C4 C13 Fe1 -58.6(3)
C8 Fe1 C13 C14 -118.23(14)
C12 Fe1 C13 C14 -158.61(14)
C9 Fe1 C13 C14 -78.19(16)
C17 Fe1 C13 C14 118.2(2)
C15 Fe1 C13 C14 37.57(15)
C10 Fe1 C13 C14 -54.8(3)
C11 Fe1 C13 C14 176.0(2)
C16 Fe1 C13 C14 80.86(16)
C8 Fe1 C13 C17 123.57(14)
C12 Fe1 C13 C17 83.19(16)
C14 Fe1 C13 C17 -118.2(2)
C9 Fe1 C13 C17 163.61(13)
C15 Fe1 C13 C17 -80.63(16)
C10 Fe1 C13 C17 -173.0(2)
C11 Fe1 C13 C17 57.8(3)
C16 Fe1 C13 C17 -37.34(15)
C8 Fe1 C13 C4 2.9(2)
C12 Fe1 C13 C4 -37.4(2)
C14 Fe1 C13 C4 121.2(3)
C9 Fe1 C13 C4 43.0(2)
C17 Fe1 C13 C4 -120.6(3)
C15 Fe1 C13 C4 158.7(2)
C10 Fe1 C13 C4 66.4(3)
C11 Fe1 C13 C4 -62.8(3)
C16 Fe1 C13 C4 -158.0(2)
C17 C13 C14 C15 0.4(2)
C4 C13 C14 C15 -177.7(2)
Fe1 C13 C14 C15 -59.42(15)
C17 C13 C14 Fe1 59.78(14)
C4 C13 C14 Fe1 -118.3(2)
C8 Fe1 C14 C15 -164.05(14)
C12 Fe1 C14 C15 166.0(2)
C9 Fe1 C14 C15 -121.65(15)
C13 Fe1 C14 C15 119.4(2)
C17 Fe1 C14 C15 81.07(16)
C10 Fe1 C14 C15 -81.54(18)
C11 Fe1 C14 C15 -55.2(4)
C16 Fe1 C14 C15 37.19(15)
C8 Fe1 C14 C13 76.53(15)
C12 Fe1 C14 C13 46.5(3)
C9 Fe1 C14 C13 118.92(14)
C17 Fe1 C14 C13 -38.36(14)
C15 Fe1 C14 C13 -119.4(2)
C10 Fe1 C14 C13 159.03(13)
C11 Fe1 C14 C13 -174.6(3)
C16 Fe1 C14 C13 -82.24(15)
C13 C14 C15 C16 -0.3(2)
Fe1 C14 C15 C16 -59.60(16)
C13 C14 C15 Fe1 59.32(14)
C8 Fe1 C15 C16 155.2(2)
C12 Fe1 C15 C16 -38.2(4)
C14 Fe1 C15 C16 119.6(2)
C9 Fe1 C15 C16 -164.61(15)
C13 Fe1 C15 C16 81.90(16)
C17 Fe1 C15 C16 37.79(16)
C10 Fe1 C15 C16 -120.70(16)
C11 Fe1 C15 C16 -78.43(19)
C8 Fe1 C15 C14 35.6(3)
C12 Fe1 C15 C14 -157.8(3)
C9 Fe1 C15 C14 75.80(16)
C13 Fe1 C15 C14 -37.69(14)
C17 Fe1 C15 C14 -81.80(16)
C10 Fe1 C15 C14 119.71(15)
C11 Fe1 C15 C14 161.97(15)
C16 Fe1 C15 C14 -119.6(2)
C14 C15 C16 C17 0.1(3)
Fe1 C15 C16 C17 -59.04(16)
C14 C15 C16 Fe1 59.14(15)
C8 Fe1 C16 C15 -149.4(2)
C12 Fe1 C16 C15 167.52(15)
C14 Fe1 C16 C15 -37.63(15)
C9 Fe1 C16 C15 38.9(4)
C13 Fe1 C16 C15 -81.66(16)
C17 Fe1 C16 C15 -119.2(2)
C10 Fe1 C16 C15 80.38(19)
C11 Fe1 C16 C15 123.73(17)
C8 Fe1 C16 C17 -30.2(4)
C12 Fe1 C16 C17 -73.27(19)
C14 Fe1 C16 C17 81.58(16)
C9 Fe1 C16 C17 158.1(2)
C13 Fe1 C16 C17 37.55(15)
C15 Fe1 C16 C17 119.2(2)
C10 Fe1 C16 C17 -160.42(15)
C11 Fe1 C16 C17 -117.06(16)
C15 C16 C17 C13 0.1(3)
Fe1 C16 C17 C13 -59.09(15)
C15 C16 C17 Fe1 59.21(16)
C14 C13 C17 C16 -0.3(2)
C4 C13 C17 C16 177.8(2)
Fe1 C13 C17 C16 59.41(16)
C14 C13 C17 Fe1 -59.70(14)
C4 C13 C17 Fe1 118.4(2)
C8 Fe1 C17 C16 168.29(15)
C12 Fe1 C17 C16 125.92(16)
C14 Fe1 C17 C16 -81.42(17)
C9 Fe1 C17 C16 -159.5(2)
C13 Fe1 C17 C16 -119.7(2)
C15 Fe1 C17 C16 -37.42(16)
C10 Fe1 C17 C16 52.9(3)
C11 Fe1 C17 C16 84.28(18)
C8 Fe1 C17 C13 -71.96(15)
C12 Fe1 C17 C13 -114.34(14)
C14 Fe1 C17 C13 38.33(13)
C9 Fe1 C17 C13 -39.7(3)
C15 Fe1 C17 C13 82.33(15)
C10 Fe1 C17 C13 172.6(3)
C11 Fe1 C17 C13 -155.98(14)
C16 Fe1 C17 C13 119.7(2)
